data_1518957
loop_
_publ_author_name
'Zheng, Jun'
'Wu, Mingyan'
'Jiang, Feilong'
'Su, Weiping'
'Hong, Maochun'

_publ_section_title
;
 Stable porphyrin Zr and Hf metal--organic frameworks featuring 2.5 nm
 cages: high surface areas, SCSC transformations and catalyses
;
_journal_issue 6
_journal_name_full 'Chem. Sci.'
_journal_page_first 3466
_journal_paper_doi 10.1039/C5SC00213C
_journal_volume 6
_journal_year 2015
_chemical_formula_sum 'C216 H124 Cu3 N12 O32 Zr6'
_chemical_formula_weight 4137.20
_chemical_name_systematic
;
 ?
;
_space_group_crystal_system cubic
_space_group_IT_number 221
_space_group_name_Hall '-P 4 2 3'
_space_group_name_H-M_alt 'P m -3 m'
_symmetry_space_group_name_Hall '-P 4 2 3'
_symmetry_space_group_name_H-M 'P m -3 m'
_atom_sites_solution_hydrogens geom
_audit_creation_method SHELXL-2013
_audit_update_record
;
2015-01-13 deposited with the CCDC.
2015-03-31 downloaded from the CCDC.
;
_cell_angle_alpha 90
_cell_angle_beta 90
_cell_angle_gamma 90
_cell_formula_units_Z 1
_cell_length_a 25.4213(2)
_cell_length_b 25.4213(2)
_cell_length_c 25.4213(2)
_cell_measurement_reflns_used 2990
_cell_measurement_temperature 293.00(10)
_cell_measurement_theta_max 72.9050
_cell_measurement_theta_min 3.8700
_cell_volume 16428.3(2)
_computing_structure_refinement 'SHELXL-2013 (Sheldrick, 2013)'
_diffrn_ambient_temperature 293.00(10)
_diffrn_detector_area_resol_mean 10.5594
_diffrn_measured_fraction_theta_full 0.998
_diffrn_measured_fraction_theta_max 0.985
_diffrn_measurement_device_type 'SuperNova, Dual, Cu at zero, Atlas'
_diffrn_measurement_method '\w scans'
_diffrn_radiation_type CuK\a
_diffrn_radiation_wavelength 1.54184
_diffrn_reflns_av_R_equivalents 0.0683
_diffrn_reflns_av_unetI/netI 0.0436
_diffrn_reflns_Laue_measured_fraction_full 0.998
_diffrn_reflns_Laue_measured_fraction_max 0.985
_diffrn_reflns_limit_h_max 19
_diffrn_reflns_limit_h_min -23
_diffrn_reflns_limit_k_max 30
_diffrn_reflns_limit_k_min -11
_diffrn_reflns_limit_l_max 31
_diffrn_reflns_limit_l_min -21
_diffrn_reflns_number 16152
_diffrn_reflns_point_group_measured_fraction_full 0.998
_diffrn_reflns_point_group_measured_fraction_max 0.985
_diffrn_reflns_theta_full 67.684
_diffrn_reflns_theta_max 73.150
_diffrn_reflns_theta_min 3.888
_exptl_absorpt_coefficient_mu 1.032
_exptl_absorpt_correction_T_max 1.00000
_exptl_absorpt_correction_T_min 0.94100
_exptl_absorpt_correction_type multi-scan
_exptl_crystal_colour 'dark red'
_exptl_crystal_density_diffrn 0.418
_exptl_crystal_description cubic
_exptl_crystal_F_000 2087
_exptl_crystal_size_max 0.09
_exptl_crystal_size_mid 0.09
_exptl_crystal_size_min 0.09
_refine_diff_density_max 1.514
_refine_diff_density_min -1.605
_refine_diff_density_rms 0.086
_refine_ls_extinction_method none
_refine_ls_goodness_of_fit_ref 1.109
_refine_ls_hydrogen_treatment constr
_refine_ls_matrix_type full
_refine_ls_number_parameters 85
_refine_ls_number_reflns 3192
_refine_ls_number_restraints 54
_refine_ls_restrained_S_all 1.435
_refine_ls_R_factor_all 0.0776
_refine_ls_R_factor_gt 0.0633
_refine_ls_shift/su_max 0.000
_refine_ls_shift/su_mean 0.000
_refine_ls_structure_factor_coef Fsqd
_refine_ls_weighting_details 'w=1/[\s^2^(Fo^2^)+(0.1103P)^2^+9.8505P] where P=(Fo^2^+2Fc^2^)/3'
_refine_ls_weighting_scheme calc
_refine_ls_wR_factor_gt 0.1814
_refine_ls_wR_factor_ref 0.1913
_reflns_Friedel_coverage 0.000
_reflns_number_gt 2496
_reflns_number_total 3192
_reflns_threshold_expression 'I > 2\s(I)'
_cod_data_source_file c5sc00213c2.cif
_cod_data_source_block 1
_cod_depositor_comments 'Adding full bibliography for 1518956--1518959.cif.'
_cod_original_cell_volume 16428.3(4)
_cod_database_code 1518957
_shelx_space_group_comment
;
The symmetry employed for this shelxl refinement is uniquely defined
by the following loop, which should always be used as a source of
symmetry information in preference to the above space-group names.
They are only intended as comments.
;
_platon_squeeze_void_probe_radius 1.20
_shelxl_version_number 2013-4

loop_
_space_group_symop_operation_xyz
'x, y, z'
'-y, x, z'
'-x, -y, z'
'y, -x, z'
'x, -z, y'
'x, -y, -z'
'x, z, -y'
'z, y, -x'
'-x, y, -z'
'-z, y, x'
'z, x, y'
'y, z, x'
'-y, -z, x'
'z, -x, -y'
'-y, z, -x'
'-z, -x, y'
'-z, x, -y'
'y, -z, -x'
'y, x, -z'
'-y, -x, -z'
'-x, z, y'
'-x, -z, -y'
'z, -y, x'
'-z, -y, -x'
'-x, -y, -z'
'y, -x, -z'
'x, y, -z'
'-y, x, -z'
'-x, z, -y'
'-x, y, z'
'-x, -z, y'
'-z, -y, x'
'x, -y, z'
'z, -y, -x'
'-z, -x, -y'
'-y, -z, -x'
'y, z, -x'
'-z, x, y'
'y, -z, x'
'z, x, -y'
'z, -x, y'
'-y, z, x'
'-y, -x, z'
'y, x, z'
'x, -z, -y'
'x, z, y'
'-z, y, -x'
'z, y, x'

loop_
_atom_site_label
_atom_site_type_symbol
_atom_site_fract_x
_atom_site_fract_y
_atom_site_fract_z
_atom_site_U_iso_or_equiv
_atom_site_adp_type
_atom_site_occupancy
_atom_site_site_symmetry_order
_atom_site_calc_flag
_atom_site_refinement_flags_posn
_atom_site_refinement_flags_adp
_atom_site_refinement_flags_occupancy
Zr1 Zr 0.5000 0.40255(2) 0.5000 0.0165(2) Uani 1 8 d S T P
Cu1 Cu 1.0000 0.0000 0.5000 0.154(2) Uani 1 16 d S TU P
O1 O 0.45064(16) 0.45064(16) 0.45064(16) 0.0504(17) Uani 1 6 d S T P
O2 O 0.57680(12) 0.35949(11) 0.5000 0.0355(7) Uani 1 2 d S T P
N1 N 0.9218(3) 0.0000 0.5000 0.131(5) Uani 1 4 d S TU P
C1 C 0.62437(16) 0.37563(16) 0.5000 0.0363(13) Uani 1 4 d S T P
C2 C 0.66609(19) 0.33391(19) 0.5000 0.056(2) Uani 1 4 d S T P
C3 C 0.6537(3) 0.2833(3) 0.5000 0.152(6) Uani 1 2 d S T P
H3 H 0.6177 0.2733 0.5000 0.182 Uiso 1 2 calc R U P
C4 C 0.6918(3) 0.2448(3) 0.5000 0.148(5) Uani 1 2 d S TU P
H4 H 0.6815 0.2089 0.5000 0.177 Uiso 1 2 calc R U P
C5 C 0.7433(2) 0.2567(2) 0.5000 0.095(4) Uani 1 4 d S TU P
C6 C 0.7855(2) 0.2145(2) 0.5000 0.149(8) Uani 1 4 d S T P
C7 C 0.7864(4) 0.1776(4) 0.5377(7) 0.175(10) Uani 0.5 1 d . . P
H7 H 0.7714 0.1471 0.5533 0.210 Uiso 0.5 1 calc R U P
C9 C 0.8628(3) 0.1372(3) 0.5000 0.114(5) Uani 1 4 d S TU P
C10 C 0.9048(3) 0.0952(3) 0.5000 0.124(5) Uani 1 4 d S TU P
C11 C 0.8902(3) 0.0427(3) 0.5000 0.138(4) Uani 1 2 d S TU P
C12 C 0.8357(3) 0.0263(3) 0.5000 0.151(4) Uani 1 2 d S TU P
H12 H 0.8057 0.0486 0.5000 0.181 Uiso 1 2 calc R U P
C8 C 0.8260(5) 0.1399(4) 0.5444(7) 0.151(6) Uani 0.5 1 d . U P
H8 H 0.8263 0.1027 0.5477 0.182 Uiso 0.5 1 calc R U P

loop_
_atom_site_aniso_label
_atom_site_aniso_U_11
_atom_site_aniso_U_22
_atom_site_aniso_U_33
_atom_site_aniso_U_23
_atom_site_aniso_U_13
_atom_site_aniso_U_12
Zr1 0.0182(2) 0.0130(3) 0.0182(2) 0.000 0.000 0.000
Cu1 0.0185(6) 0.0185(6) 0.424(7) 0.000 0.000 0.000
O1 0.0504(17) 0.0504(17) 0.0504(17) 0.029(2) 0.029(2) 0.029(2)
O2 0.0332(16) 0.0292(15) 0.0442(17) 0.000 0.000 0.0127(12)
N1 0.030(4) 0.029(3) 0.333(14) 0.000 0.000 0.000
C1 0.0309(19) 0.0309(19) 0.047(4) 0.000 0.000 0.011(3)
C2 0.034(2) 0.034(2) 0.100(6) 0.000 0.000 0.009(3)
C3 0.037(3) 0.041(4) 0.377(18) 0.000 0.000 0.013(3)
C4 0.057(4) 0.046(4) 0.340(14) 0.000 0.000 0.025(4)
C5 0.048(3) 0.048(3) 0.191(10) 0.000 0.000 0.027(4)
C6 0.039(3) 0.039(3) 0.37(3) 0.000 0.000 0.020(4)
C7 0.074(7) 0.060(6) 0.39(3) 0.063(10) 0.020(10) 0.037(5)
C9 0.045(3) 0.045(3) 0.253(14) 0.000 0.000 0.006(4)
C10 0.042(3) 0.042(3) 0.287(15) 0.000 0.000 0.012(4)
C11 0.035(3) 0.046(4) 0.332(12) 0.000 0.000 0.003(3)
C12 0.037(3) 0.065(4) 0.351(12) 0.000 0.000 0.004(3)
C8 0.089(8) 0.057(6) 0.309(16) 0.028(8) 0.019(9) 0.029(6)

loop_
_atom_type_symbol
_atom_type_description
_atom_type_scat_dispersion_real
_atom_type_scat_dispersion_imag
_atom_type_scat_source
C C 0.0181 0.0091 'International Tables Vol C Tables 4.2.6.8 and 6.1.1.4'
H H 0.0000 0.0000 'International Tables Vol C Tables 4.2.6.8 and 6.1.1.4'
N N 0.0311 0.0180 'International Tables Vol C Tables 4.2.6.8 and 6.1.1.4'
O O 0.0492 0.0322 'International Tables Vol C Tables 4.2.6.8 and 6.1.1.4'
Zr Zr -0.1862 2.2449 'International Tables Vol C Tables 4.2.6.8 and 6.1.1.4'
Cu Cu -1.9646 0.5888 'International Tables Vol C Tables 4.2.6.8 and 6.1.1.4'

loop_
_geom_angle_atom_site_label_1
_geom_angle_atom_site_label_2
_geom_angle_atom_site_label_3
_geom_angle
_geom_angle_site_symmetry_1
_geom_angle_site_symmetry_3
O1 Zr1 O1 110.9(4) 28_656 .
O1 Zr1 O1 71.22(18) 28_656 27_556
O1 Zr1 O1 71.22(18) . 27_556
O1 Zr1 O1 71.22(18) 28_656 2_655
O1 Zr1 O1 71.22(18) . 2_655
O1 Zr1 O1 110.9(4) 27_556 2_655
O1 Zr1 O2 141.75(3) 28_656 8_556
O1 Zr1 O2 76.68(15) . 8_556
O1 Zr1 O2 141.75(3) 27_556 8_556
O1 Zr1 O2 76.68(15) 2_655 8_556
O1 Zr1 O2 141.75(3) 28_656 30_655
O1 Zr1 O2 76.68(15) . 30_655
O1 Zr1 O2 76.68(15) 27_556 30_655
O1 Zr1 O2 141.75(3) 2_655 30_655
O2 Zr1 O2 76.16(7) 8_556 30_655
O1 Zr1 O2 76.68(15) 28_656 10_655
O1 Zr1 O2 141.75(3) . 10_655
O1 Zr1 O2 76.68(15) 27_556 10_655
O1 Zr1 O2 141.75(3) 2_655 10_655
O2 Zr1 O2 121.44(16) 8_556 10_655
O2 Zr1 O2 76.16(7) 30_655 10_655
O1 Zr1 O2 76.68(15) 28_656 .
O1 Zr1 O2 141.75(3) . .
O1 Zr1 O2 141.75(3) 27_556 .
O1 Zr1 O2 76.68(15) 2_655 .
O2 Zr1 O2 76.16(7) 8_556 .
O2 Zr1 O2 121.44(16) 30_655 .
O2 Zr1 O2 76.16(7) 10_655 .
O1 Zr1 Zr1 35.62(9) 28_656 29_656
O1 Zr1 Zr1 90.61(16) . 29_656
O1 Zr1 Zr1 35.62(9) 27_556 29_656
O1 Zr1 Zr1 90.61(16) 2_655 29_656
O2 Zr1 Zr1 164.28(8) 8_556 29_656
O2 Zr1 Zr1 110.23(5) 30_655 29_656
O2 Zr1 Zr1 74.28(8) 10_655 29_656
O2 Zr1 Zr1 110.23(5) . 29_656
O1 Zr1 Zr1 35.62(9) 28_656 2_655
O1 Zr1 Zr1 90.61(16) . 2_655
O1 Zr1 Zr1 90.61(16) 27_556 2_655
O1 Zr1 Zr1 35.62(9) 2_655 2_655
O2 Zr1 Zr1 110.23(5) 8_556 2_655
O2 Zr1 Zr1 164.28(8) 30_655 2_655
O2 Zr1 Zr1 110.23(5) 10_655 2_655
O2 Zr1 Zr1 74.28(8) . 2_655
Zr1 Zr1 Zr1 60.0 29_656 2_655
O1 Zr1 Zr1 90.61(16) 28_656 26_566
O1 Zr1 Zr1 35.62(9) . 26_566
O1 Zr1 Zr1 35.62(9) 27_556 26_566
O1 Zr1 Zr1 90.61(16) 2_655 26_566
O2 Zr1 Zr1 110.23(5) 8_556 26_566
O2 Zr1 Zr1 74.28(8) 30_655 26_566
O2 Zr1 Zr1 110.23(5) 10_655 26_566
O2 Zr1 Zr1 164.28(8) . 26_566
Zr1 Zr1 Zr1 60.0 29_656 26_566
Zr1 Zr1 Zr1 90.000(1) 2_655 26_566
O1 Zr1 Zr1 90.61(16) 28_656 5_565
O1 Zr1 Zr1 35.62(9) . 5_565
O1 Zr1 Zr1 90.61(16) 27_556 5_565
O1 Zr1 Zr1 35.62(9) 2_655 5_565
O2 Zr1 Zr1 74.28(8) 8_556 5_565
O2 Zr1 Zr1 110.23(5) 30_655 5_565
O2 Zr1 Zr1 164.28(8) 10_655 5_565
O2 Zr1 Zr1 110.23(5) . 5_565
Zr1 Zr1 Zr1 90.000(1) 29_656 5_565
Zr1 Zr1 Zr1 60.0 2_655 5_565
Zr1 Zr1 Zr1 60.0 26_566 5_565
N1 Cu1 N1 180.0 26_666 2_645
N1 Cu1 N1 90.000(1) 26_666 25_756
N1 Cu1 N1 90.0 2_645 25_756
N1 Cu1 N1 90.0 26_666 .
N1 Cu1 N1 90.000(1) 2_645 .
N1 Cu1 N1 180.0 25_756 .
Zr1 O1 Zr1 108.76(18) . 5_565
Zr1 O1 Zr1 108.76(18) . 26_566
Zr1 O1 Zr1 108.76(18) 5_565 26_566
C1 O2 Zr1 132.0(3) . .
C11 N1 C11 107.0(8) . 6_556
C11 N1 Cu1 126.5(4) . .
C11 N1 Cu1 126.5(4) 6_556 .
O2 C1 O2 127.5(5) . 43_665
O2 C1 C2 116.3(3) . .
O2 C1 C2 116.3(3) 43_665 .
C3 C2 C3 117.6(8) . 43_665
C3 C2 C1 121.2(4) . .
C3 C2 C1 121.2(4) 43_665 .
C2 C3 C4 121.5(7) . .
C5 C4 C3 121.7(8) . .
C4 C5 C4 116.1(9) . 43_665
C4 C5 C6 121.9(4) . .
C4 C5 C6 121.9(4) 43_665 .
C7 C6 C7 57.7(12) . 43_665
C7 C6 C7 91.3(14) . 27_556
C7 C6 C7 119.3(13) 43_665 27_556
C7 C6 C7 119.3(13) . 20_666
C7 C6 C7 91.3(15) 43_665 20_666
C7 C6 C7 57.7(12) 27_556 20_666
C7 C6 C5 120.4(7) . .
C7 C6 C5 120.4(7) 43_665 .
C7 C6 C5 120.4(7) 27_556 .
C7 C6 C5 120.4(7) 20_666 .
C7 C7 C6 61.1(6) 43_665 .
C7 C7 C8 88.6(7) 43_665 .
C6 C7 C8 125.2(14) . .
C7 C7 C8 48.0(5) 43_665 43_665
C6 C7 C8 96.6(9) . 43_665
C8 C7 C8 40.6(9) . 43_665
C7 C7 C7 90.005(2) 43_665 27_556
C6 C7 C7 44.4(7) . 27_556
C8 C7 C7 97.0(11) . 27_556
C8 C7 C7 95.2(8) 43_665 27_556
C8 C9 C8 100.6(13) 43_665 20_666
C8 C9 C8 122.1(12) 43_665 27_556
C8 C9 C8 49.3(11) 20_666 27_556
C8 C9 C8 49.3(11) 43_665 .
C8 C9 C8 122.1(12) 20_666 .
C8 C9 C8 100.6(13) 27_556 .
C8 C9 C10 118.9(6) 43_665 .
C8 C9 C10 118.9(6) 20_666 .
C8 C9 C10 118.9(6) 27_556 .
C8 C9 C10 118.9(6) . .
C11 C10 C11 121.2(9) . 43_665
C11 C10 C9 119.4(4) . .
C11 C10 C9 119.4(4) 43_665 .
N1 C11 C10 127.9(7) . .
N1 C11 C12 109.8(6) . .
C10 C11 C12 122.3(7) . .
C12 C12 C11 106.7(4) 6_556 .
C8 C8 C7 91.4(7) 43_665 .
C8 C8 C9 65.3(5) 43_665 .
C7 C8 C9 113.4(14) . .
C8 C8 C7 48.0(5) 43_665 43_665
C7 C8 C7 43.4(8) . 43_665
C9 C8 C7 90.5(9) . 43_665

loop_
_geom_bond_atom_site_label_1
_geom_bond_atom_site_label_2
_geom_bond_distance
_geom_bond_site_symmetry_2
Zr1 O1 2.155(3) 28_656
Zr1 O1 2.155(2) .
Zr1 O1 2.155(2) 27_556
Zr1 O1 2.155(3) 2_655
Zr1 O2 2.238(3) 8_556
Zr1 O2 2.238(3) 30_655
Zr1 O2 2.238(3) 10_655
Zr1 O2 2.238(3) .
Zr1 Zr1 3.5033(8) 29_656
Zr1 Zr1 3.5033(8) 2_655
Zr1 Zr1 3.5033(8) 26_566
Zr1 Zr1 3.5033(8) 5_565
Cu1 N1 1.989(7) 26_666
Cu1 N1 1.989(7) 2_645
Cu1 N1 1.989(7) 25_756
Cu1 N1 1.989(7) .
O1 Zr1 2.155(3) 5_565
O1 Zr1 2.155(2) 26_566
O2 C1 1.277(4) .
N1 C11 1.350(8) .
N1 C11 1.350(8) 6_556
C1 O2 1.277(4) 43_665
C1 C2 1.500(9) .
C2 C3 1.325(8) .
C2 C3 1.325(8) 43_665
C3 C4 1.379(9) .
C4 C5 1.343(9) .
C5 C4 1.343(9) 43_665
C5 C6 1.519(11) .
C6 C7 1.342(14) .
C6 C7 1.342(14) 43_665
C6 C7 1.342(14) 27_556
C6 C7 1.342(14) 20_666
C7 C7 1.30(2) 43_665
C7 C8 1.400(14) .
C7 C8 1.883(15) 43_665
C7 C7 1.92(4) 27_556
C9 C8 1.468(15) 43_665
C9 C8 1.468(15) 20_666
C9 C8 1.468(15) 27_556
C9 C8 1.468(15) .
C9 C10 1.510(13) .
C10 C11 1.385(8) .
C10 C11 1.385(8) 43_665
C11 C12 1.446(9) .
C12 C12 1.340(15) 6_556
C8 C8 1.22(2) 43_665
C8 C7 1.883(15) 43_665

loop_
_platon_squeeze_void_nr
_platon_squeeze_void_average_x
_platon_squeeze_void_average_y
_platon_squeeze_void_average_z
_platon_squeeze_void_volume
_platon_squeeze_void_count_electrons
_platon_squeeze_void_content
1 -0.005 -0.003 -0.003 13161 1119 ' '
